data_1558443
loop_
_publ_author_name
'Janickis, Vitalijus'
'Maroy, Kjartan'

_publ_section_title
;
 The Dihydrogenmonothiophosphate and Trihydrogendisulfanediphosphonate
 Anions. Crystal Structures of KH2SPO3 and [Co(en)2Cl2]H3S2P2O6
;
_journal_name_full 'Acta Chemica Scandinavica'
_journal_page_first 461
_journal_page_last 464
_journal_paper_doi 10.3891/acta.chem.scand.48-0461
_journal_volume 48
_journal_year 1994
_chemical_formula_moiety 'H2 O3 P S, K'
_chemical_formula_sum 'H2 K O3 P S'
_chemical_formula_weight 152.2
_chemical_name_common
;
KH2SPO3
;
_space_group_IT_number 8
_space_group_name_Hall 'C -2y'
_space_group_name_H-M_alt 'C 1 m 1'
_symmetry_cell_setting monoclinic
_symmetry_Int_Tables_number 8
_symmetry_space_group_name_Hall 'C -2y'
_symmetry_space_group_name_H-M 'C 1 m 1'
_cell_angle_alpha 90.
_cell_angle_beta 109.13(1)
_cell_angle_gamma 90.
_cell_formula_units_Z 2
_cell_length_a 6.549(1)
_cell_length_b 6.317(1)
_cell_length_c 5.894(1)
_cell_volume 230.37(7)
_diffrn_ambient_temperature 293
_diffrn_radiation_probe x-ray
_diffrn_radiation_type MoK\a
_diffrn_radiation_wavelength 0.71069
_exptl_absorpt_coefficient_mu 1.79
_exptl_crystal_density_diffrn 2.194
_exptl_crystal_F_000 152
_refine_ls_goodness_of_fit_ref 1.22
_refine_ls_number_parameters 37
_refine_ls_number_reflns 476
_refine_ls_R_factor_gt 0.015
_refine_ls_wR_factor_gt 0.019
_cod_data_source_file Acta-Chem-Scand-1994-48-461-1.cif
_cod_data_source_block 1
_cod_original_sg_symbol_H-M 'C m'
_cod_database_code 1558443

loop_
_space_group_symop_id
_space_group_symop_operation_xyz
1 x,y,z
2 x,-y,z
3 1/2+x,1/2+y,z
4 1/2+x,1/2-y,z

loop_
_atom_site_label
_atom_site_type_symbol
_atom_site_thermal_displace_type
_atom_site_fract_x
_atom_site_fract_y
_atom_site_fract_z
_atom_site_occupancy
_atom_site_U_iso_or_equiv
_atom_site_calc_flag
_atom_site_refinement_flags
_atom_site_disorder_assembly
_atom_site_disorder_group
K K Uiso 0.15250 0.00000 0.39170 1.000 0.0249(1) . . . .
S S Uiso 0.60808(11) 0.00000 0.20729(11) 1.000 0.0201(1) . . . .
P P Uiso 0.65164(9) 0.00000 0.89235(10) 1.000 0.0122(1) . . . .
O1 O Uiso 0.8878(2) 0.00000 0.9045(3) 1.000 0.0163(3) . . . .
O2 O Uiso 0.53991(19) 0.19382(19) 0.73107(18) 1.000 0.0208(3) . . . .
H H Uiso 0.493(4) 0.275(5) 0.800(4) 1.000 0.043(8) . . . .

loop_
_atom_type_symbol
_atom_type_description
_atom_type_scat_dispersion_real
_atom_type_scat_dispersion_imag
_atom_type_scat_source
H H 0.0000 0.0000 ' International Tables Vol C Tables 4.2.6.8 and 6.1.1.4'
K K 0.2009 0.2494 ' International Tables Vol C Tables 4.2.6.8 and 6.1.1.4'
O O 0.0106 0.0060 ' International Tables Vol C Tables 4.2.6.8 and 6.1.1.4'
P P 0.1023 0.0942 ' International Tables Vol C Tables 4.2.6.8 and 6.1.1.4'
S S 0.1246 0.1234 ' International Tables Vol C Tables 4.2.6.8 and 6.1.1.4'

loop_
_geom_angle_atom_site_label_1
_geom_angle_atom_site_label_2
_geom_angle_atom_site_label_3
_geom_angle
_geom_angle_site_symmetry_1
_geom_angle_site_symmetry_2
_geom_angle_site_symmetry_3
_geom_angle_publ_flag
O1 P O2 106.96(7) . . . yes
S P O1 114.46(7) 1_556 . . yes
O1 P O2 106.96(7) . . 2_555 yes
S P O2 112.76(5) 1_556 . . yes
O2 P O2 102.00(7) . . 2_555 yes
S P O2 112.76(5) 1_556 . 2_555 yes
P O2 H 112.5(19) . . . no

loop_
_geom_bond_atom_site_label_1
_geom_bond_atom_site_label_2
_geom_bond_distance
_geom_bond_site_symmetry_1
_geom_bond_site_symmetry_2
_geom_bond_publ_flag
S P 1.9683(9) . 1_554 yes
P O1 1.5247(16) . . yes
P O2 1.5755(12) . . yes
P O2 1.5755(12) . 2_555 yes
O2 H 0.78(3) . . no

loop_
_geom_hbond_atom_site_label_D
_geom_hbond_atom_site_label_H
_geom_hbond_atom_site_label_A
_geom_hbond_distance_DH
_geom_hbond_distance_HA
_geom_hbond_distance_DA
_geom_hbond_angle_DHA
_geom_hbond_site_symmetry_A
_geom_hbond_publ_flag
O2 H O1 0.78(3) 1.78(3) 2.5388(16) 167(3) 3_455 yes
